data_2009764
loop_
_publ_author_name
'Pollagi, T.P.'
'Geib, S.J.'
'Hopkins, M.D.'

_publ_section_title
;
 2-Methyl-4-(4-pyridyl)-3-butyn-2-ol: a two-dimensional hydrogen-bond
 network
;
_journal_issue 6
_journal_name_full 'Acta Crystallographica Section C'
_journal_page_first 910
_journal_page_last 913
_journal_paper_doi 10.1107/S0108270193010455
_journal_volume 50
_journal_year 1994
_chemical_formula_sum 'C10 H11 N O'
_chemical_formula_weight 161.21
_symmetry_cell_setting orthorhombic
_symmetry_space_group_name_Hall 'P 2ac 2ab'
_symmetry_space_group_name_H-M 'P 21 21 21'
_atom_type_scat_source IntTabIV
_cell_angle_alpha 90.
_cell_angle_beta 90.
_cell_angle_gamma 90.
_cell_formula_units_Z 8
_cell_length_a 8.238(2)
_cell_length_b 8.968(2)
_cell_length_c 25.165(5)
_cell_measurement_reflns_used 25
_cell_measurement_temperature 296
_cell_measurement_theta_max 40
_cell_measurement_theta_min 25
_cell_volume 1859.1(7)
_diffrn_measurement_device 'Rigaku AFC5R'
_diffrn_measurement_method \w
_diffrn_radiation_type CuK\a
_diffrn_radiation_wavelength 1.54178
_diffrn_reflns_av_R_equivalents 0.0496
_diffrn_reflns_limit_h_max 9
_diffrn_reflns_limit_h_min 0
_diffrn_reflns_limit_k_max 10
_diffrn_reflns_limit_k_min -10
_diffrn_reflns_limit_l_max 28
_diffrn_reflns_limit_l_min 0
_diffrn_reflns_number 3250
_diffrn_reflns_theta_max 62.5
_diffrn_standards_decay_% =<1
_diffrn_standards_interval_count 150
_diffrn_standards_number 3
_exptl_absorpt_coefficient_mu 0.605
_exptl_absorpt_correction_T_max 1.00
_exptl_absorpt_correction_T_min 0.94
_exptl_absorpt_correction_type empirical
_exptl_crystal_colour Colorless
_exptl_crystal_density_diffrn 1.15
_exptl_crystal_description 'Rectangular block'
_exptl_crystal_size_max 0.38
_exptl_crystal_size_mid 0.24
_exptl_crystal_size_min 0.24
_refine_diff_density_max 0.33
_refine_diff_density_min -0.25
_refine_ls_goodness_of_fit_obs 1.11
_refine_ls_number_parameters 223
_refine_ls_number_reflns 1855
_refine_ls_R_factor_obs 0.0664
_refine_ls_shift/esd_max 0.005
_refine_ls_structure_factor_coef F
_refine_ls_weighting_details 'w = 1/[\s^2^(F~o~) + 0.005F~o~^2^]'
_refine_ls_weighting_scheme calc
_refine_ls_wR_factor_obs 0.0971
_reflns_number_observed 1855
_reflns_number_total 3222
_reflns_observed_criterion F~o~>6\s(F~o~)
_cod_data_source_file cr1055.cif
_cod_data_source_block cr1055_structure_1_of_1
_cod_depositor_comments
;
The following automatic conversions were performed:

'_refine_ls_weighting_scheme' value 'w = 1/[\s^2^(F~o~) +
0.005F~o~^2^]' was changed to 'calc'. New tag
'_refine_ls_weighting_details' was created. The value of the new tag
was set to 'w = 1/[\s^2^(F~o~) + 0.005F~o~^2^]'.

Automatic conversion script
Id: cif_fix_values 3143 2015-03-26 13:38:13Z robertas 
;
_cod_original_cell_volume 1859.2(7)
_cod_original_formula_sum 'C10 H11 N1 O1'
_cod_database_code 2009764

loop_
_atom_site_label
_atom_site_fract_x
_atom_site_fract_y
_atom_site_fract_z
_atom_site_U_iso_or_equiv
O .2692(6) .4152(6) .0214(2) .061(2)
H(1O) .355(7) .408(6) .035(2) 0.042(18)
N .9142(6) .4598(7) -.1887(2) .060(2)
C(1) .7367(8) .3529(7) -.1243(2) .055(2)
C(2) .8594(8) .3432(8) -.1621(3) .061(2)
C(3) .8473(8) .5911(8) -.1787(2) .061(2)
C(4) .7237(7) .6127(8) -.1426(2) .053(2)
C(5) .6628(7) .4888(7) -.1156(2) .048(2)
C(6) .5267(8) .5037(8) -.0803(2) .059(2)
C(7) .4097(8) .5126(7) -.0527(2) .055(2)
C(8) .2642(7) .5272(7) -.0187(2) .054(2)
C(9) .2584(10) .6802(7) .0065(3) .085(3)
C(10) .1117(8) .4950(10) -.0511(3) .075(3)
O' 1.3574(5) .5457(6) .2280(2) .0540(10)
H(1O') 1.411(8) .548(8) .253(3) 0.07(2)
N' .5776(6) .4536(6) .0709(2) .054(2)
C(1') .8649(7) .4375(8) .0858(2) .056(2)
C(2') .7284(8) .4185(7) .0555(2) .060(2)
C(3') .5641(7) .5087(7) .1198(2) .054(2)
C(4') .6909(7) .5314(7) .1534(2) .054(2)
C(5') .8473(7) .4944(6) .1371(2) .044(2)
C(6') .9812(7) .5102(7) .1728(2) .052(2)
C(7') 1.0831(8) .5189(6) .2062(2) .049(2)
C(8') 1.2012(6) .5251(6) .2508(2) .043(2)
C(9') 1.1935(8) .3799(6) .2819(2) .060(2)
C(10') 1.1601(9) .6561(7) .2869(3) .063(2)
H(1A) .7042 .2663 -.1045 ?
H(2A) .9066 .2475 -.1694 ?
H(3A) .8873 .6763 -.1977 ?
H(4A) .6801 .7103 -.1363 ?
H(9A) .3563 .6956 .0265 ?
H(9B) .2500 .7549 -.0207 ?
H(9C) .1665 .6870 .0298 ?
H(10A) .1199 .3972 -.0663 ?
H(10B) .0179 .4996 -.0285 ?
H(10C) .1015 .5675 -.0790 ?
H(1'A) .9704 .4131 .0721 ?
H(2'A) .7416 .3761 .0207 ?
H(3'A) .4575 .5349 .1321 ?
H(4'A) .6727 .5721 .1882 ?
H(9'A) 1.2196 .2982 .2588 ?
H(9'B) 1.2698 .3860 .3107 ?
H(9'C) 1.0859 .3668 .2958 ?
H(10F) 1.1658 .7472 .2670 ?
H(10G) 1.0524 .6438 .3008 ?
H(10D) 1.2363 .6600 .3158 ?

loop_
_geom_angle_atom_site_label_1
_geom_angle_atom_site_label_2
_geom_angle_atom_site_label_3
_geom_angle
_geom_angle_publ_flag
C(8) O H(1O) 113.(4) yes
C(2) N C(3) 117.7(5) yes
C(2) C(1) C(5) 119.0(6) yes
N C(2) C(1) 123.0(6) yes
N C(3) C(4) 123.9(6) yes
C(3) C(4) C(5) 118.4(6) yes
C(1) C(5) C(4) 117.8(5) yes
C(1) C(5) C(6) 121.6(6) yes
C(4) C(5) C(6) 120.5(6) yes
C(5) C(6) C(7) 177.1(6) yes
C(6) C(7) C(8) 178.7(7) yes
O C(8) C(7) 108.9(5) yes
O C(8) C(9) 110.2(5) yes
C(7) C(8) C(9) 110.4(6) yes
O C(8) C(10) 105.6(5) yes
C(7) C(8) C(10) 109.9(5) yes
C(9) C(8) C(10) 111.7(6) yes
N' H(1O) O 164.(4) yes
C(8') O H(1O') 101.(5) yes
C(2') N' C(3') 115.7(5) yes
C(2') C(1') C(5') 118.4(5) yes
N' C(2') C(1') 124.8(5) yes
N' C(3') C(4') 124.5(6) yes
C(3') C(4') C(5') 119.5(5) yes
C(1') C(5') C(4') 117.1(5) yes
C(1') C(5') C(6') 122.5(5) yes
C(4') C(5') C(6') 120.3(5) yes
C(5') C(6') C(7') 173.9(6) yes
C(6') C(7') C(8') 175.6(6) yes
O' C(8') C(7') 107.0(4) yes
O' C(8') C(9') 110.9(5) yes
C(7') C(8') C(9') 109.3(5) yes
O' C(8') C(10') 110.0(5) yes
C(7') C(8') C(10') 109.5(5) yes
C(9') C(8') C(10') 110.1(4) yes
N H(1O') O 170.(4) yes

loop_
_geom_bond_atom_site_label_1
_geom_bond_atom_site_label_2
_geom_bond_distance
_geom_bond_publ_flag
O C(8) 1.424(8) yes
O H(1O) 0.79(6) yes
N C(2) 1.321(9) yes
N C(3) 1.324(9) yes
C(1) C(2) 1.392(9) yes
C(1) C(5) 1.380(9) yes
C(3) C(4) 1.378(9) yes
C(4) C(5) 1.396(9) yes
C(5) C(6) 1.436(8) yes
C(6) C(7) 1.191(9) yes
C(7) C(8) 1.479(8) yes
C(8) C(9) 1.511(9) yes
C(8) C(10) 1.526(9) yes
N O' 2.817(9) yes
N H(1O') 2.06(6) yes
C(10) H(10A) 0.960 no
C(10) H(10C) 0.960 no
C(1) H(1A) 0.960 no
C(3) H(3A) 0.960 no
C(4) H(4A) 0.960 no
C(9) H(9B) 0.960 no
C(2') H(2'A) 0.960 no
C(9') H(9'A) 0.960 no
C(9') H(9'C) 0.960 no
C(10') H(10G) 0.960 no
C(2) H(2A) 0.960 no
C(9) H(9A) 0.960 no
C(9) H(9C) 0.960 no
C(10) H(10B) 0.960 no
O' C(8') 1.421(6) yes
O' H(1O') 0.76(6) yes
N' C(2') 1.340(8) yes
N' C(3') 1.330(7) yes
C(1') C(2') 1.370(8) yes
C(1') C(5') 1.396(8) yes
C(3') C(4') 1.360(8) yes
C(4') C(5') 1.392(8) yes
C(5') C(6') 1.430(8) yes
C(6') C(7') 1.190(8) yes
C(7') C(8') 1.486(8) yes
C(8') C(9') 1.521(8) yes
C(8') C(10') 1.525(8) yes
N' O 2.851(9) yes
N' H(1O) 2.08(6) yes
C(1') H(1'A) 0.960 no
C(3') H(3'A) 0.960 no
C(4') H(4'A) 0.960 no
C(9') H(9'B) 0.960 no
C(10') H(10F) 0.960 no
C(10') H(10D) 0.960 no
